data_7103179
loop_
_publ_author_name
'Geier, Stephen J'
'Stephan, Douglas W'

_publ_section_title
;
 Activation of P5R5 (R = Ph, Et) by a Rh-beta-diketiminate complex.
;
_journal_issue 24
_journal_name_full 'Chemical communications (Cambridge, England)'
_journal_page_first 2779
_journal_page_last 2781
_journal_paper_doi 10.1039/b803277g
_journal_year 2008
_chemical_formula_sum 'C62 H73 N2 P5 Rh'
_chemical_formula_weight 1103.98
_space_group_IT_number 14
_symmetry_cell_setting monoclinic
_symmetry_space_group_name_Hall '-P 2ybc'
_symmetry_space_group_name_H-M 'P 1 21/c 1'
_atom_sites_solution_hydrogens geom
_atom_sites_solution_primary direct
_atom_sites_solution_secondary difmap
_audit_creation_method SHELXL-97
_cell_angle_alpha 90.00
_cell_angle_beta 105.382(2)
_cell_angle_gamma 90.00
_cell_formula_units_Z 4
_cell_length_a 12.652(2)
_cell_length_b 23.285(4)
_cell_length_c 20.121(4)
_cell_measurement_temperature 293(2)
_cell_measurement_theta_max 25.0
_cell_measurement_theta_min 2.0
_cell_volume 5715.3(18)
_computing_structure_refinement 'SHELXL-97 (Sheldrick, 1997)'
_computing_structure_solution 'SHELXS-97 (Sheldrick, 1990)'
_diffrn_ambient_temperature 293(2)
_diffrn_measured_fraction_theta_full 0.927
_diffrn_measured_fraction_theta_max 0.927
_diffrn_radiation_monochromator graphite
_diffrn_radiation_source 'fine-focus sealed tube'
_diffrn_radiation_type MoK\a
_diffrn_radiation_wavelength 0.71073
_diffrn_reflns_av_R_equivalents 0.1099
_diffrn_reflns_av_sigmaI/netI 0.1099
_diffrn_reflns_limit_h_max 16
_diffrn_reflns_limit_h_min -16
_diffrn_reflns_limit_k_max 31
_diffrn_reflns_limit_k_min -30
_diffrn_reflns_limit_l_max 25
_diffrn_reflns_limit_l_min -26
_diffrn_reflns_number 63117
_diffrn_reflns_theta_full 28.29
_diffrn_reflns_theta_max 28.29
_diffrn_reflns_theta_min 1.75
_exptl_absorpt_coefficient_mu 0.479
_exptl_absorpt_correction_T_max 1.0000
_exptl_absorpt_correction_T_min 0.753099
_exptl_absorpt_correction_type empirical
_exptl_crystal_density_diffrn 1.283
_exptl_crystal_density_method 'not measured'
_exptl_crystal_F_000 2316
_exptl_crystal_size_max 0.25
_exptl_crystal_size_mid 0.24
_exptl_crystal_size_min 0.19
_refine_diff_density_max 0.772
_refine_diff_density_min -0.376
_refine_diff_density_rms 0.088
_refine_ls_extinction_method none
_refine_ls_goodness_of_fit_ref 1.022
_refine_ls_hydrogen_treatment constr
_refine_ls_matrix_type full
_refine_ls_number_parameters 631
_refine_ls_number_reflns 13164
_refine_ls_number_restraints 0
_refine_ls_restrained_S_all 1.022
_refine_ls_R_factor_all 0.1377
_refine_ls_R_factor_gt 0.0568
_refine_ls_shift/su_max 0.002
_refine_ls_shift/su_mean 0.000
_refine_ls_structure_factor_coef Fsqd
_refine_ls_weighting_details 'calc w=1/[\s^2^(Fo^2^)+(0.0568P)^2^+1.7371P] where P=(Fo^2^+2Fc^2^)/3'
_refine_ls_weighting_scheme calc
_refine_ls_wR_factor_gt 0.1090
_refine_ls_wR_factor_ref 0.1434
_reflns_number_gt 7128
_reflns_number_total 13164
_reflns_threshold_expression >2sigma(I)
_cod_data_source_file b803277g.txt
_cod_data_source_block (NacNac)Rh(P5Ph5)C3H7
_cod_original_sg_symbol_H-M P21/c
_cod_database_code 7103179

loop_
_symmetry_equiv_pos_as_xyz
'x, y, z'
'-x, y+1/2, -z+1/2'
'-x, -y, -z'
'x, -y-1/2, z-1/2'

loop_
_atom_site_label
_atom_site_type_symbol
_atom_site_fract_x
_atom_site_fract_y
_atom_site_fract_z
_atom_site_U_iso_or_equiv
_atom_site_adp_type
_atom_site_occupancy
_atom_site_symmetry_multiplicity
_atom_site_calc_flag
_atom_site_refinement_flags
_atom_site_disorder_assembly
_atom_site_disorder_group
Rh1 Rh 0.41857(3) 0.645218(14) 0.787820(17) 0.03154(11) Uani 1 1 d . . .
P1 P 0.45143(9) 0.73027(5) 0.84235(6) 0.0327(3) Uani 1 1 d . . .
P2 P 0.27039(9) 0.70277(5) 0.74682(6) 0.0351(3) Uani 1 1 d . . .
P3 P 0.37517(10) 0.77909(5) 0.74963(6) 0.0384(3) Uani 1 1 d . . .
P4 P 0.18473(10) 0.71406(5) 0.83042(6) 0.0394(3) Uani 1 1 d . . .
P5 P 0.33379(10) 0.74419(5) 0.90769(6) 0.0381(3) Uani 1 1 d . . .
N1 N 0.3584(3) 0.56619(15) 0.74237(18) 0.0408(9) Uani 1 1 d . . .
N2 N 0.5741(3) 0.60957(15) 0.82313(17) 0.0344(8) Uani 1 1 d . . .
C1 C 0.2536(4) 0.56102(19) 0.6925(2) 0.0438(12) Uani 1 1 d . . .
C2 C 0.1595(4) 0.5476(2) 0.7145(3) 0.0529(13) Uani 1 1 d . . .
C3 C 0.0646(5) 0.5333(3) 0.6645(3) 0.0735(18) Uani 1 1 d . . .
H3A H 0.0019 0.5233 0.6777 0.088 Uiso 1 1 calc R . .
C4 C 0.0618(6) 0.5336(3) 0.5956(3) 0.084(2) Uani 1 1 d . . .
H4A H -0.0020 0.5230 0.5628 0.101 Uiso 1 1 calc R . .
C5 C 0.1527(6) 0.5493(3) 0.5751(3) 0.0753(18) Uani 1 1 d . . .
H5A H 0.1485 0.5507 0.5283 0.090 Uiso 1 1 calc R . .
C6 C 0.2502(5) 0.5630(2) 0.6221(3) 0.0565(14) Uani 1 1 d . . .
C7 C 0.1599(4) 0.5502(2) 0.7896(3) 0.0587(15) Uani 1 1 d . . .
H7A H 0.2083 0.5821 0.8096 0.070 Uiso 1 1 calc R . .
C8 C 0.2069(6) 0.4974(3) 0.8315(3) 0.087(2) Uani 1 1 d . . .
H8A H 0.2770 0.4885 0.8242 0.130 Uiso 1 1 calc R . .
H8B H 0.1581 0.4655 0.8172 0.130 Uiso 1 1 calc R . .
H8C H 0.2152 0.5050 0.8795 0.130 Uiso 1 1 calc R . .
C9 C 0.0479(5) 0.5642(3) 0.8019(3) 0.085(2) Uani 1 1 d . . .
H9A H 0.0177 0.5976 0.7757 0.128 Uiso 1 1 calc R . .
H9B H 0.0569 0.5715 0.8500 0.128 Uiso 1 1 calc R . .
H9C H -0.0008 0.5323 0.7877 0.128 Uiso 1 1 calc R . .
C10 C 0.3526(6) 0.5764(3) 0.5985(3) 0.0784(19) Uani 1 1 d . . .
H10A H 0.4124 0.5837 0.6399 0.094 Uiso 1 1 calc R . .
C11 C 0.3886(10) 0.5290(4) 0.5598(6) 0.214(7) Uani 1 1 d . . .
H11A H 0.4532 0.5406 0.5469 0.321 Uiso 1 1 calc R . .
H11B H 0.3312 0.5204 0.5191 0.321 Uiso 1 1 calc R . .
H11C H 0.4045 0.4954 0.5884 0.321 Uiso 1 1 calc R . .
C12 C 0.3402(9) 0.6281(3) 0.5551(6) 0.172(5) Uani 1 1 d . . .
H12A H 0.4066 0.6346 0.5418 0.258 Uiso 1 1 calc R . .
H12B H 0.3254 0.6606 0.5806 0.258 Uiso 1 1 calc R . .
H12C H 0.2805 0.6227 0.5147 0.258 Uiso 1 1 calc R . .
C13 C 0.3639(5) 0.4606(2) 0.7221(3) 0.0675(17) Uani 1 1 d . . .
H13A H 0.2890 0.4670 0.6970 0.101 Uiso 1 1 calc R . .
H13B H 0.3666 0.4331 0.7581 0.101 Uiso 1 1 calc R . .
H13C H 0.4040 0.4461 0.6913 0.101 Uiso 1 1 calc R . .
C14 C 0.4148(4) 0.51702(19) 0.7536(2) 0.0448(12) Uani 1 1 d . . .
C15 C 0.5240(4) 0.5117(2) 0.7908(2) 0.0487(13) Uani 1 1 d . . .
H15A H 0.5500 0.4743 0.7984 0.058 Uiso 1 1 calc R . .
C16 C 0.5995(4) 0.5545(2) 0.8182(2) 0.0408(11) Uani 1 1 d . . .
C17 C 0.7180(4) 0.5346(2) 0.8399(3) 0.0548(14) Uani 1 1 d . . .
H17A H 0.7646 0.5666 0.8580 0.082 Uiso 1 1 calc R . .
H17B H 0.7380 0.5191 0.8007 0.082 Uiso 1 1 calc R . .
H17C H 0.7263 0.5055 0.8747 0.082 Uiso 1 1 calc R . .
C18 C 0.6686(3) 0.64650(19) 0.8429(2) 0.0380(10) Uani 1 1 d . . .
C19 C 0.7182(4) 0.65907(18) 0.9123(2) 0.0396(11) Uani 1 1 d . . .
C20 C 0.8186(4) 0.6869(2) 0.9274(3) 0.0552(14) Uani 1 1 d . . .
H20A H 0.8546 0.6942 0.9733 0.066 Uiso 1 1 calc R . .
C21 C 0.8669(4) 0.7043(2) 0.8772(3) 0.0654(16) Uani 1 1 d . . .
H21A H 0.9346 0.7226 0.8891 0.078 Uiso 1 1 calc R . .
C22 C 0.8139(4) 0.6943(2) 0.8093(3) 0.0602(15) Uani 1 1 d . . .
H22A H 0.8459 0.7067 0.7752 0.072 Uiso 1 1 calc R . .
C23 C 0.7145(4) 0.6663(2) 0.7904(3) 0.0463(12) Uani 1 1 d . . .
C24 C 0.6662(4) 0.6424(2) 0.9694(2) 0.0472(12) Uani 1 1 d . . .
H24A H 0.5887 0.6531 0.9535 0.057 Uiso 1 1 calc R . .
C25 C 0.7132(5) 0.6745(3) 1.0367(3) 0.0725(17) Uani 1 1 d . . .
H25A H 0.7116 0.7150 1.0279 0.109 Uiso 1 1 calc R . .
H25B H 0.7875 0.6624 1.0565 0.109 Uiso 1 1 calc R . .
H25C H 0.6701 0.6661 1.0683 0.109 Uiso 1 1 calc R . .
C26 C 0.6691(5) 0.5781(2) 0.9869(3) 0.0694(17) Uani 1 1 d . . .
H26A H 0.6403 0.5564 0.9455 0.104 Uiso 1 1 calc R . .
H26B H 0.6254 0.5712 1.0185 0.104 Uiso 1 1 calc R . .
H26C H 0.7434 0.5666 1.0078 0.104 Uiso 1 1 calc R . .
C27 C 0.6594(5) 0.6565(3) 0.7145(3) 0.0661(17) Uani 1 1 d . . .
H27A H 0.5888 0.6380 0.7116 0.079 Uiso 1 1 calc R . .
C28 C 0.6361(7) 0.7104(3) 0.6742(3) 0.117(3) Uani 1 1 d . . .
H28A H 0.5951 0.7359 0.6955 0.176 Uiso 1 1 calc R . .
H28B H 0.5942 0.7019 0.6281 0.176 Uiso 1 1 calc R . .
H28C H 0.7038 0.7284 0.6730 0.176 Uiso 1 1 calc R . .
C29 C 0.7232(9) 0.6168(3) 0.6807(4) 0.152(4) Uani 1 1 d . . .
H29A H 0.6850 0.6121 0.6330 0.228 Uiso 1 1 calc R . .
H29B H 0.7309 0.5801 0.7033 0.228 Uiso 1 1 calc R . .
H29C H 0.7945 0.6327 0.6844 0.228 Uiso 1 1 calc R . .
C30 C 0.5683(4) 0.77577(18) 0.8854(2) 0.0374(10) Uani 1 1 d . . .
C31 C 0.5838(4) 0.7953(2) 0.9519(3) 0.0592(15) Uani 1 1 d . . .
H31A H 0.5394 0.7821 0.9787 0.071 Uiso 1 1 calc R . .
C32 C 0.6663(5) 0.8351(3) 0.9788(3) 0.0761(19) Uani 1 1 d . . .
H32A H 0.6758 0.8485 1.0235 0.091 Uiso 1 1 calc R . .
C33 C 0.7332(5) 0.8547(3) 0.9408(4) 0.0731(18) Uani 1 1 d . . .
H33A H 0.7868 0.8819 0.9590 0.088 Uiso 1 1 calc R . .
C34 C 0.7207(4) 0.8340(2) 0.8756(3) 0.0631(16) Uani 1 1 d . . .
H34A H 0.7676 0.8461 0.8498 0.076 Uiso 1 1 calc R . .
C35 C 0.6379(4) 0.7951(2) 0.8481(3) 0.0498(13) Uani 1 1 d . . .
H35A H 0.6292 0.7818 0.8034 0.060 Uiso 1 1 calc R . .
C36 C 0.1645(4) 0.7049(2) 0.6647(2) 0.0416(11) Uani 1 1 d . . .
C37 C 0.0669(4) 0.6755(2) 0.6564(3) 0.0590(15) Uani 1 1 d . . .
H37A H 0.0534 0.6552 0.6931 0.071 Uiso 1 1 calc R . .
C38 C -0.0110(5) 0.6763(3) 0.5928(3) 0.0714(17) Uani 1 1 d . . .
H38A H -0.0768 0.6567 0.5874 0.086 Uiso 1 1 calc R . .
C39 C 0.0080(5) 0.7053(3) 0.5390(3) 0.0750(19) Uani 1 1 d . . .
H39A H -0.0446 0.7056 0.4967 0.090 Uiso 1 1 calc R . .
C40 C 0.1039(5) 0.7341(3) 0.5466(3) 0.0715(17) Uani 1 1 d . . .
H40A H 0.1168 0.7536 0.5092 0.086 Uiso 1 1 calc R . .
C41 C 0.1829(4) 0.7347(2) 0.6093(3) 0.0568(14) Uani 1 1 d . . .
H41A H 0.2479 0.7549 0.6141 0.068 Uiso 1 1 calc R . .
C42 C 0.3136(4) 0.84546(19) 0.7719(3) 0.0440(12) Uani 1 1 d . . .
C43 C 0.3657(5) 0.8783(2) 0.8278(3) 0.0606(15) Uani 1 1 d . . .
H43A H 0.4314 0.8656 0.8570 0.073 Uiso 1 1 calc R . .
C44 C 0.3218(6) 0.9301(2) 0.8412(3) 0.0760(18) Uani 1 1 d . . .
H44A H 0.3583 0.9520 0.8790 0.091 Uiso 1 1 calc R . .
C45 C 0.2245(6) 0.9493(2) 0.7988(4) 0.0743(19) Uani 1 1 d . . .
H45A H 0.1941 0.9837 0.8083 0.089 Uiso 1 1 calc R . .
C46 C 0.1726(5) 0.9173(2) 0.7423(4) 0.0714(18) Uani 1 1 d . . .
H46A H 0.1070 0.9303 0.7132 0.086 Uiso 1 1 calc R . .
C47 C 0.2172(4) 0.8658(2) 0.7285(3) 0.0573(14) Uani 1 1 d . . .
H47A H 0.1819 0.8448 0.6897 0.069 Uiso 1 1 calc R . .
C48 C 0.0996(4) 0.78004(19) 0.8172(3) 0.0436(12) Uani 1 1 d . . .
C49 C 0.0140(4) 0.7858(2) 0.7580(3) 0.0556(14) Uani 1 1 d . . .
H49A H 0.0053 0.7589 0.7228 0.067 Uiso 1 1 calc R . .
C50 C -0.0590(5) 0.8315(3) 0.7508(4) 0.0716(18) Uani 1 1 d . . .
H50A H -0.1155 0.8353 0.7107 0.086 Uiso 1 1 calc R . .
C51 C -0.0478(5) 0.8708(3) 0.8026(4) 0.0761(19) Uani 1 1 d . . .
H51A H -0.0965 0.9014 0.7975 0.091 Uiso 1 1 calc R . .
C52 C 0.0342(5) 0.8653(2) 0.8614(4) 0.0711(17) Uani 1 1 d . . .
H52A H 0.0407 0.8915 0.8971 0.085 Uiso 1 1 calc R . .
C53 C 0.1077(4) 0.8205(2) 0.8680(3) 0.0585(14) Uani 1 1 d . . .
H53A H 0.1646 0.8176 0.9081 0.070 Uiso 1 1 calc R . .
C54 C 0.3672(4) 0.6820(2) 0.9659(2) 0.0401(11) Uani 1 1 d . . .
C55 C 0.4016(4) 0.6944(2) 1.0360(3) 0.0558(14) Uani 1 1 d . . .
H55A H 0.4058 0.7323 1.0509 0.067 Uiso 1 1 calc R . .
C56 C 0.4296(5) 0.6502(3) 1.0834(3) 0.0734(18) Uani 1 1 d . . .
H56A H 0.4534 0.6586 1.1302 0.088 Uiso 1 1 calc R . .
C57 C 0.4225(5) 0.5945(3) 1.0618(3) 0.0769(19) Uani 1 1 d . . .
H57A H 0.4404 0.5651 1.0942 0.092 Uiso 1 1 calc R . .
C58 C 0.3895(5) 0.5814(2) 0.9937(3) 0.0661(16) Uani 1 1 d . . .
H58A H 0.3857 0.5433 0.9793 0.079 Uiso 1 1 calc R . .
C59 C 0.3615(4) 0.6252(2) 0.9458(3) 0.0513(13) Uani 1 1 d . . .
H59A H 0.3383 0.6162 0.8992 0.062 Uiso 1 1 calc R . .
C102 C 1.065(2) 0.5654(9) 1.0244(13) 0.39(2) Uani 1 1 d . . .
H10B H 1.1319 0.5475 1.0207 0.466 Uiso 1 1 calc R . .
H10F H 1.0681 0.5619 1.0730 0.466 Uiso 1 1 calc R . .
C101 C 1.0952(14) 0.6135(6) 1.0262(9) 0.244(8) Uani 1 1 d . . .
H10C H 1.1738 0.6144 1.0413 0.366 Uiso 1 1 calc R . .
H10D H 1.0655 0.6351 1.0577 0.366 Uiso 1 1 calc R . .
H10E H 1.0711 0.6301 0.9810 0.366 Uiso 1 1 calc R . .
C103 C 1.0082(14) 0.5273(6) 1.0057(11) 0.251(10) Uani 1 1 d . . .
H10L H 0.9708 0.5415 0.9603 0.301 Uiso 1 1 calc R . .
H10M H 0.9562 0.5338 1.0327 0.301 Uiso 1 1 calc R . .

loop_
_atom_site_aniso_label
_atom_site_aniso_U_11
_atom_site_aniso_U_22
_atom_site_aniso_U_33
_atom_site_aniso_U_23
_atom_site_aniso_U_13
_atom_site_aniso_U_12
Rh1 0.03382(19) 0.02891(17) 0.02979(18) 0.00045(16) 0.00478(13) -0.00082(16)
P1 0.0327(6) 0.0305(6) 0.0340(6) 0.0012(5) 0.0070(5) -0.0016(5)
P2 0.0325(6) 0.0365(6) 0.0337(6) 0.0011(5) 0.0044(5) -0.0004(5)
P3 0.0388(7) 0.0364(7) 0.0392(7) 0.0068(5) 0.0091(6) 0.0004(5)
P4 0.0355(7) 0.0381(7) 0.0447(7) 0.0058(5) 0.0108(6) -0.0009(5)
P5 0.0406(7) 0.0362(7) 0.0384(7) -0.0013(5) 0.0120(6) -0.0003(5)
N1 0.050(2) 0.033(2) 0.034(2) 0.0009(17) 0.0012(18) -0.0048(18)
N2 0.035(2) 0.034(2) 0.032(2) 0.0018(16) 0.0057(16) 0.0019(17)
C1 0.053(3) 0.027(2) 0.044(3) -0.003(2) 0.000(2) -0.008(2)
C2 0.059(4) 0.042(3) 0.050(3) 0.000(2) 0.000(3) -0.012(3)
C3 0.059(4) 0.074(4) 0.077(5) -0.012(3) 0.001(3) -0.030(3)
C4 0.084(5) 0.080(5) 0.066(5) -0.017(4) -0.022(4) -0.023(4)
C5 0.090(5) 0.083(5) 0.041(3) -0.008(3) -0.004(3) -0.016(4)
C6 0.080(4) 0.045(3) 0.038(3) -0.004(2) 0.005(3) -0.001(3)
C7 0.063(4) 0.057(3) 0.052(3) -0.001(3) 0.008(3) -0.023(3)
C8 0.113(6) 0.084(5) 0.062(4) 0.010(4) 0.022(4) -0.004(4)
C9 0.081(5) 0.090(5) 0.095(5) 0.005(4) 0.041(4) -0.014(4)
C10 0.092(5) 0.103(5) 0.041(3) -0.001(3) 0.017(3) -0.013(4)
C11 0.285(15) 0.121(8) 0.326(16) 0.041(9) 0.241(14) 0.062(9)
C12 0.221(11) 0.103(7) 0.260(13) 0.071(8) 0.183(11) 0.046(7)
C13 0.091(5) 0.035(3) 0.069(4) -0.008(3) 0.008(3) -0.006(3)
C14 0.063(3) 0.034(3) 0.035(3) -0.002(2) 0.007(2) -0.002(2)
C15 0.065(4) 0.030(3) 0.046(3) 0.005(2) 0.007(3) 0.007(2)
C16 0.048(3) 0.040(3) 0.034(3) 0.008(2) 0.011(2) 0.010(2)
C17 0.058(3) 0.047(3) 0.056(3) 0.000(3) 0.010(3) 0.020(3)
C18 0.034(2) 0.034(2) 0.044(3) 0.007(2) 0.008(2) 0.010(2)
C19 0.037(3) 0.036(3) 0.041(3) 0.003(2) 0.003(2) 0.006(2)
C20 0.049(3) 0.056(3) 0.052(3) 0.000(3) -0.001(3) 0.002(3)
C21 0.043(3) 0.068(4) 0.083(4) 0.007(3) 0.013(3) -0.011(3)
C22 0.055(4) 0.062(4) 0.070(4) 0.008(3) 0.027(3) 0.001(3)
C23 0.047(3) 0.043(3) 0.050(3) 0.002(2) 0.015(3) 0.001(2)
C24 0.050(3) 0.050(3) 0.038(3) 0.006(2) 0.006(2) 0.008(3)
C25 0.075(4) 0.089(5) 0.048(3) -0.005(3) 0.007(3) 0.000(4)
C26 0.093(5) 0.063(4) 0.057(4) 0.019(3) 0.027(3) 0.012(3)
C27 0.066(4) 0.093(5) 0.045(3) 0.004(3) 0.026(3) -0.015(3)
C28 0.169(8) 0.118(6) 0.056(4) 0.014(4) 0.014(5) 0.072(6)
C29 0.280(12) 0.115(7) 0.058(5) 0.005(4) 0.039(6) 0.094(8)
C30 0.032(2) 0.032(2) 0.045(3) 0.002(2) 0.006(2) -0.002(2)
C31 0.057(4) 0.074(4) 0.045(3) -0.010(3) 0.010(3) -0.017(3)
C32 0.075(4) 0.082(4) 0.060(4) -0.025(3) -0.002(3) -0.024(4)
C33 0.056(4) 0.054(4) 0.097(5) 0.003(4) -0.003(4) -0.016(3)
C34 0.049(3) 0.054(3) 0.090(5) 0.012(3) 0.023(3) -0.008(3)
C35 0.044(3) 0.044(3) 0.061(3) 0.004(3) 0.013(3) 0.000(2)
C36 0.038(3) 0.046(3) 0.035(3) -0.002(2) -0.001(2) 0.005(2)
C37 0.051(3) 0.060(3) 0.055(3) 0.005(3) -0.005(3) -0.007(3)
C38 0.051(4) 0.082(4) 0.068(4) -0.004(4) -0.008(3) -0.007(3)
C39 0.078(5) 0.073(4) 0.055(4) -0.002(3) -0.015(3) 0.005(4)
C40 0.083(5) 0.080(4) 0.043(3) 0.013(3) 0.002(3) 0.000(4)
C41 0.053(3) 0.068(4) 0.043(3) 0.008(3) 0.002(3) 0.001(3)
C42 0.046(3) 0.037(3) 0.052(3) 0.012(2) 0.019(2) 0.000(2)
C43 0.070(4) 0.041(3) 0.067(4) 0.001(3) 0.011(3) 0.007(3)
C44 0.095(5) 0.047(3) 0.092(5) -0.013(3) 0.036(4) -0.002(3)
C45 0.090(5) 0.039(3) 0.111(6) 0.014(4) 0.057(4) 0.016(3)
C46 0.061(4) 0.045(3) 0.112(5) 0.031(4) 0.030(4) 0.017(3)
C47 0.059(4) 0.049(3) 0.064(4) 0.016(3) 0.016(3) 0.000(3)
C48 0.038(3) 0.037(3) 0.060(3) 0.013(2) 0.020(2) 0.001(2)
C49 0.038(3) 0.058(3) 0.070(4) 0.005(3) 0.012(3) 0.003(3)
C50 0.043(3) 0.081(4) 0.087(5) 0.025(4) 0.011(3) 0.011(3)
C51 0.056(4) 0.064(4) 0.116(6) 0.027(4) 0.037(4) 0.017(3)
C52 0.076(4) 0.058(4) 0.090(5) 0.002(3) 0.040(4) 0.017(3)
C53 0.050(3) 0.056(3) 0.073(4) 0.005(3) 0.023(3) 0.008(3)
C54 0.044(3) 0.046(3) 0.033(3) 0.001(2) 0.015(2) -0.001(2)
C55 0.069(4) 0.062(4) 0.042(3) -0.002(3) 0.025(3) 0.001(3)
C56 0.086(5) 0.097(5) 0.036(3) 0.010(3) 0.015(3) 0.009(4)
C57 0.096(5) 0.077(5) 0.060(4) 0.034(4) 0.025(4) 0.009(4)
C58 0.087(5) 0.045(3) 0.064(4) 0.016(3) 0.017(3) -0.001(3)
C59 0.066(4) 0.050(3) 0.037(3) 0.004(2) 0.011(3) -0.010(3)
C102 0.37(3) 0.26(3) 0.39(3) 0.12(3) -0.16(2) -0.15(3)
C101 0.234(17) 0.174(14) 0.261(18) -0.048(15) -0.044(14) 0.007(13)
C103 0.142(12) 0.26(3) 0.309(19) -0.01(3) -0.022(11) -0.076(17)

loop_
_atom_type_symbol
_atom_type_description
_atom_type_scat_dispersion_real
_atom_type_scat_dispersion_imag
_atom_type_scat_source
C C 0.0033 0.0016 'International Tables Vol C Tables 4.2.6.8 and 6.1.1.4'
H H 0.0000 0.0000 'International Tables Vol C Tables 4.2.6.8 and 6.1.1.4'
N N 0.0061 0.0033 'International Tables Vol C Tables 4.2.6.8 and 6.1.1.4'
P P 0.1023 0.0942 'International Tables Vol C Tables 4.2.6.8 and 6.1.1.4'
Rh Rh -1.1178 0.9187 'International Tables Vol C Tables 4.2.6.8 and 6.1.1.4'

loop_
_geom_angle_atom_site_label_1
_geom_angle_atom_site_label_2
_geom_angle_atom_site_label_3
_geom_angle
_geom_angle_site_symmetry_1
_geom_angle_site_symmetry_3
_geom_angle_publ_flag
N2 Rh1 N1 89.99(14) . . ?
N2 Rh1 P1 98.58(10) . . ?
N1 Rh1 P1 168.65(11) . . ?
N2 Rh1 P2 166.80(10) . . ?
N1 Rh1 P2 100.91(11) . . ?
P1 Rh1 P2 71.69(4) . . ?
C30 P1 P3 102.77(15) . . ?
C30 P1 Rh1 139.36(15) . . ?
P3 P1 Rh1 93.39(6) . . ?
C30 P1 P5 102.42(16) . . ?
P3 P1 P5 102.32(7) . . ?
Rh1 P1 P5 110.23(6) . . ?
C30 P1 P2 156.07(15) . . ?
P3 P1 P2 53.38(5) . . ?
Rh1 P1 P2 54.59(4) . . ?
P5 P1 P2 83.14(6) . . ?
C36 P2 P3 106.98(16) . . ?
C36 P2 P4 106.83(16) . . ?
P3 P2 P4 106.99(7) . . ?
C36 P2 Rh1 132.76(15) . . ?
P3 P2 Rh1 91.92(5) . . ?
P4 P2 Rh1 108.21(6) . . ?
C36 P2 P1 158.95(17) . . ?
P3 P2 P1 52.36(5) . . ?
P4 P2 P1 85.66(6) . . ?
Rh1 P2 P1 53.71(4) . . ?
C42 P3 P1 110.48(16) . . ?
C42 P3 P2 113.10(16) . . ?
P1 P3 P2 74.26(6) . . ?
C48 P4 P5 101.09(17) . . ?
C48 P4 P2 111.52(16) . . ?
P5 P4 P2 94.17(6) . . ?
C54 P5 P4 101.92(16) . . ?
C54 P5 P1 100.48(15) . . ?
P4 P5 P1 96.65(6) . . ?
C14 N1 C1 113.4(4) . . ?
C14 N1 Rh1 124.1(3) . . ?
C1 N1 Rh1 122.4(3) . . ?
C16 N2 C18 113.4(4) . . ?
C16 N2 Rh1 125.7(3) . . ?
C18 N2 Rh1 119.8(3) . . ?
C6 C1 C2 121.3(5) . . ?
C6 C1 N1 118.4(5) . . ?
C2 C1 N1 119.9(4) . . ?
C3 C2 C1 117.8(5) . . ?
C3 C2 C7 120.5(5) . . ?
C1 C2 C7 121.7(4) . . ?
C4 C3 C2 121.0(6) . . ?
C5 C4 C3 120.3(6) . . ?
C4 C5 C6 121.7(6) . . ?
C5 C6 C1 117.8(5) . . ?
C5 C6 C10 120.9(5) . . ?
C1 C6 C10 121.2(5) . . ?
C2 C7 C8 114.8(5) . . ?
C2 C7 C9 114.3(5) . . ?
C8 C7 C9 108.9(5) . . ?
C12 C10 C11 107.1(6) . . ?
C12 C10 C6 112.7(6) . . ?
C11 C10 C6 114.5(6) . . ?
N1 C14 C15 125.2(4) . . ?
N1 C14 C13 121.3(4) . . ?
C15 C14 C13 113.4(4) . . ?
C16 C15 C14 129.0(4) . . ?
N2 C16 C15 124.5(4) . . ?
N2 C16 C17 120.7(4) . . ?
C15 C16 C17 114.7(4) . . ?
C19 C18 C23 120.8(4) . . ?
C19 C18 N2 121.3(4) . . ?
C23 C18 N2 117.7(4) . . ?
C20 C19 C18 117.3(4) . . ?
C20 C19 C24 120.7(4) . . ?
C18 C19 C24 122.0(4) . . ?
C21 C20 C19 122.5(5) . . ?
C20 C21 C22 119.2(5) . . ?
C21 C22 C23 121.6(5) . . ?
C22 C23 C18 118.3(5) . . ?
C22 C23 C27 119.4(5) . . ?
C18 C23 C27 122.2(4) . . ?
C19 C24 C25 113.7(4) . . ?
C19 C24 C26 115.8(4) . . ?
C25 C24 C26 107.1(4) . . ?
C28 C27 C29 109.1(5) . . ?
C28 C27 C23 113.2(5) . . ?
C29 C27 C23 112.9(5) . . ?
C35 C30 C31 118.4(4) . . ?
C35 C30 P1 118.8(4) . . ?
C31 C30 P1 122.6(4) . . ?
C30 C31 C32 119.8(5) . . ?
C33 C32 C31 121.2(6) . . ?
C32 C33 C34 119.3(6) . . ?
C33 C34 C35 119.8(5) . . ?
C30 C35 C34 121.4(5) . . ?
C37 C36 C41 119.1(4) . . ?
C37 C36 P2 120.8(4) . . ?
C41 C36 P2 120.1(4) . . ?
C36 C37 C38 119.7(5) . . ?
C39 C38 C37 120.7(6) . . ?
C38 C39 C40 120.0(5) . . ?
C39 C40 C41 121.0(6) . . ?
C36 C41 C40 119.6(5) . . ?
C43 C42 C47 118.5(5) . . ?
C43 C42 P3 121.6(4) . . ?
C47 C42 P3 119.6(4) . . ?
C42 C43 C44 120.9(6) . . ?
C45 C44 C43 120.2(6) . . ?
C46 C45 C44 119.5(6) . . ?
C45 C46 C47 120.4(6) . . ?
C42 C47 C46 120.6(6) . . ?
C53 C48 C49 117.4(5) . . ?
C53 C48 P4 122.3(4) . . ?
C49 C48 P4 119.7(4) . . ?
C48 C49 C50 120.6(5) . . ?
C51 C50 C49 120.1(6) . . ?
C52 C51 C50 120.2(6) . . ?
C51 C52 C53 119.7(6) . . ?
C48 C53 C52 122.1(6) . . ?
C59 C54 C55 118.3(5) . . ?
C59 C54 P5 125.7(4) . . ?
C55 C54 P5 116.0(4) . . ?
C56 C55 C54 119.9(5) . . ?
C57 C56 C55 120.3(5) . . ?
C58 C57 C56 120.8(5) . . ?
C57 C58 C59 119.4(6) . . ?
C54 C59 C58 121.3(5) . . ?
C103 C102 C101 157(3) . . ?
C102 C103 C103 152(3) . 3_767 ?

loop_
_geom_bond_atom_site_label_1
_geom_bond_atom_site_label_2
_geom_bond_distance
_geom_bond_site_symmetry_2
_geom_bond_publ_flag
Rh1 N2 2.079(3) . ?
Rh1 N1 2.105(4) . ?
Rh1 P1 2.2488(12) . ?
Rh1 P2 2.2739(12) . ?
P1 C30 1.839(4) . ?
P1 P3 2.1791(16) . ?
P1 P5 2.2554(17) . ?
P1 P2 2.6486(16) . ?
P2 C36 1.831(4) . ?
P2 P3 2.2088(17) . ?
P2 P4 2.2452(17) . ?
P3 C42 1.839(5) . ?
P4 C48 1.855(5) . ?
P4 P5 2.2160(18) . ?
P5 C54 1.839(5) . ?
N1 C14 1.336(6) . ?
N1 C1 1.439(6) . ?
N2 C16 1.333(5) . ?
N2 C18 1.440(5) . ?
C1 C6 1.407(6) . ?
C1 C2 1.412(7) . ?
C2 C3 1.387(7) . ?
C2 C7 1.510(7) . ?
C3 C4 1.379(8) . ?
C4 C5 1.370(8) . ?
C5 C6 1.378(7) . ?
C6 C10 1.526(8) . ?
C7 C8 1.518(7) . ?
C7 C9 1.536(8) . ?
C10 C12 1.470(9) . ?
C10 C11 1.490(10) . ?
C13 C14 1.525(6) . ?
C14 C15 1.391(7) . ?
C15 C16 1.389(6) . ?
C16 C17 1.518(6) . ?
C18 C19 1.401(6) . ?
C18 C23 1.412(6) . ?
C19 C20 1.386(6) . ?
C19 C24 1.518(6) . ?
C20 C21 1.371(7) . ?
C21 C22 1.373(7) . ?
C22 C23 1.377(7) . ?
C23 C27 1.519(7) . ?
C24 C25 1.523(7) . ?
C24 C26 1.535(7) . ?
C27 C28 1.481(8) . ?
C27 C29 1.502(9) . ?
C30 C35 1.376(6) . ?
C30 C31 1.377(6) . ?
C31 C32 1.392(7) . ?
C32 C33 1.362(8) . ?
C33 C34 1.366(8) . ?
C34 C35 1.384(7) . ?
C36 C37 1.383(7) . ?
C36 C41 1.385(6) . ?
C37 C38 1.393(7) . ?
C38 C39 1.352(8) . ?
C39 C40 1.359(8) . ?
C40 C41 1.387(7) . ?
C42 C43 1.376(7) . ?
C42 C47 1.382(7) . ?
C43 C44 1.384(7) . ?
C44 C45 1.373(8) . ?
C45 C46 1.371(8) . ?
C46 C47 1.384(7) . ?
C48 C53 1.374(7) . ?
C48 C49 1.388(7) . ?
C49 C50 1.390(7) . ?
C50 C51 1.366(8) . ?
C51 C52 1.358(8) . ?
C52 C53 1.380(7) . ?
C54 C59 1.378(7) . ?
C54 C55 1.392(6) . ?
C55 C56 1.384(7) . ?
C56 C57 1.363(8) . ?
C57 C58 1.358(8) . ?
C58 C59 1.383(7) . ?
C102 C103 1.139(18) . ?
C102 C101 1.182(18) . ?
C103 C103 1.30(3) 3_767 ?
